data_7222384
loop_
_publ_author_name
'Haslinger, Stefan'
'Lindhorst, Anja Cosima'
'K\"uck, Jens Wilhelm'
'Cokoja, Mirza'
'P\"othig, Alexander'
'K\"uhn, Fritz Elmar'

_publ_section_title
;
 Isocyanide Substitution Reactions at the Trans Labile Sites of an
 Iron(II) N-Heterocyclic Carbene Complex
;
_journal_name_full 'RSC Adv.'
_journal_paper_doi 10.1039/C5RA18270K
_journal_year 2015
_chemical_compound_source 'see text'
_chemical_formula_moiety 'C26 H28 Fe N8, 2(F6 P)'
_chemical_formula_sum 'C26 H28 F12 Fe N8 P2'
_chemical_formula_weight 798.35
_space_group_IT_number 14
_symmetry_cell_setting monoclinic
_symmetry_Int_Tables_number 14
_symmetry_space_group_name_Hall '-P 2ybc'
_symmetry_space_group_name_H-M 'P 1 21/c 1'
_atom_sites_solution_hydrogens geom
_audit_update_record
;
2015-09-07 deposited with the CCDC.
2015-09-30 downloaded from the CCDC.
;
_cell_angle_alpha 90
_cell_angle_beta 99.406(2)
_cell_angle_gamma 90
_cell_formula_units_Z 4
_cell_length_a 19.1865(9)
_cell_length_b 10.7359(4)
_cell_length_c 15.8045(7)
_cell_measurement_reflns_used 9998
_cell_measurement_temperature 123
_cell_measurement_theta_max 25.3735
_cell_measurement_theta_min 2.1519
_cell_volume 3211.7(2)
_computing_cell_refinement 'SAINT (Bruker, 2012)'
_computing_data_collection 'APEX II Control Software (Bruker, 2013)'
_computing_data_reduction 'SAINT (Bruker, 2012)'
_computing_molecular_graphics 'PLATON (Spek, 2011)'
_computing_publication_material 'PLATON (Spek, 2011), enCIFer (Allen, 2004)'
_computing_structure_refinement 'SHELXL2014 (Sheldrick, 2014), SHELXLE (Huebschle, 2011)'
_computing_structure_solution 'SHELXS97 (Sheldrick, 1997)'
_diffrn_ambient_temperature 123
_diffrn_detector ' CCD plate '
_diffrn_detector_area_resol_mean 16
_diffrn_measured_fraction_theta_full 0.992
_diffrn_measured_fraction_theta_max 0.986
_diffrn_measurement_device ' \k-geometry diffractometer '
_diffrn_measurement_device_type ' Bruker APEX-II CCD '
_diffrn_measurement_method ' phi- and omega-rotation '
_diffrn_radiation_monochromator 'MONTEL optic'
_diffrn_radiation_probe x-ray
_diffrn_radiation_source 'rotating anode FR591'
_diffrn_radiation_type MoK\a
_diffrn_radiation_wavelength 0.71073
_diffrn_reflns_av_R_equivalents 0.0608
_diffrn_reflns_av_sigmaI/netI 0.0478
_diffrn_reflns_limit_h_max 23
_diffrn_reflns_limit_h_min -23
_diffrn_reflns_limit_k_max 12
_diffrn_reflns_limit_k_min -12
_diffrn_reflns_limit_l_max 18
_diffrn_reflns_limit_l_min -19
_diffrn_reflns_number 43083
_diffrn_reflns_reduction_process
;
;
_diffrn_reflns_theta_full 25.24
_diffrn_reflns_theta_max 25.42
_diffrn_reflns_theta_min 2.15
_exptl_absorpt_coefficient_mu 0.673
_exptl_absorpt_correction_T_max 0.7452
_exptl_absorpt_correction_T_min 0.5071
_exptl_absorpt_correction_type multi-scan
_exptl_absorpt_process_details 'SADABS, Bruker, 2008b'
_exptl_crystal_colour yellow
_exptl_crystal_density_diffrn 1.651
_exptl_crystal_density_method 'Not Measured'
_exptl_crystal_description plate
_exptl_crystal_F_000 1616
_exptl_crystal_size_max 0.439
_exptl_crystal_size_mid 0.191
_exptl_crystal_size_min 0.075
_refine_diff_density_max 0.514
_refine_diff_density_min -0.356
_refine_diff_density_rms 0.071
_refine_ls_extinction_method none
_refine_ls_goodness_of_fit_ref 1.074
_refine_ls_hydrogen_treatment constr
_refine_ls_matrix_type full
_refine_ls_number_parameters 480
_refine_ls_number_reflns 5841
_refine_ls_number_restraints 42
_refine_ls_restrained_S_all 1.081
_refine_ls_R_factor_all 0.0835
_refine_ls_R_factor_gt 0.0504
_refine_ls_shift/su_max 0.001
_refine_ls_shift/su_mean 0.000
_refine_ls_structure_factor_coef Fsqd
_refine_ls_weighting_details 'W=1/[\S^2^(FO^2^)+(0.0322P)^2^+6.5078P] WHERE P=(FO^2^+2FC^2^)/3'
_refine_ls_weighting_scheme calc
_refine_ls_wR_factor_gt 0.1038
_refine_ls_wR_factor_ref 0.1165
_reflns_number_gt 4193
_reflns_number_total 5841
_reflns_threshold_expression i>2\s(i)
_cod_data_source_file c5ra18270k2.cif
_cod_data_source_block compound_3a
_cod_original_sg_symbol_H-M 'P 21/c'
_cod_database_code 7222384

loop_
_symmetry_equiv_pos_site_id
_symmetry_equiv_pos_as_xyz
1 x,y,z
2 -x,1/2+y,1/2-z
3 -x,-y,-z
4 x,1/2-y,1/2+z

loop_
_atom_site_aniso_label
_atom_site_aniso_U_11
_atom_site_aniso_U_22
_atom_site_aniso_U_33
_atom_site_aniso_U_23
_atom_site_aniso_U_13
_atom_site_aniso_U_12
Fe1 0.0233(3) 0.0195(3) 0.0217(3) 0.0015(2) 0.0063(2) -0.0022(2)
P1 0.0431(7) 0.0733(9) 0.0312(6) -0.0015(6) 0.0135(5) -0.0187(6)
P2 0.0316(6) 0.0324(6) 0.0375(6) -0.0094(5) 0.0094(5) -0.0042(4)
F1 0.071(4) 0.151(6) 0.035(2) -0.010(3) 0.009(2) 0.005(4)
N1 0.0254(17) 0.042(2) 0.0321(19) 0.0181(16) 0.0039(14) -0.0042(14)
F1A 0.064(6) 0.128(8) 0.032(4) 0.010(5) 0.003(4) -0.013(5)
N2 0.0329(19) 0.0258(18) 0.056(2) 0.0136(16) 0.0061(16) -0.0053(14)
F2 0.038(3) 0.116(7) 0.045(4) 0.007(4) 0.016(3) -0.002(3)
F2A 0.035(5) 0.094(10) 0.044(7) 0.023(7) 0.019(5) 0.006(5)
F3 0.045(3) 0.061(3) 0.057(4) -0.006(3) 0.026(3) -0.004(3)
N3 0.0224(16) 0.0304(17) 0.0193(16) 0.0012(13) 0.0052(12) -0.0040(13)
F3A 0.064(6) 0.082(6) 0.064(7) -0.030(6) 0.036(5) -0.011(5)
N4 0.0365(19) 0.0236(18) 0.053(2) -0.0058(16) 0.0057(16) -0.0023(14)
F4 0.055(4) 0.046(10) 0.037(3) -0.015(2) 0.008(3) -0.007(4)
F4A 0.042(5) 0.031(11) 0.042(6) -0.011(6) -0.004(5) 0.008(4)
F5 0.118(3) 0.072(2) 0.082(2) -0.0326(17) 0.049(2) -0.0572(19)
N5 0.0278(17) 0.0327(19) 0.0282(18) -0.0098(14) 0.0090(14) -0.0004(14)
F6 0.071(2) 0.075(2) 0.085(2) 0.0357(17) 0.0414(17) 0.0123(16)
N6 0.0216(15) 0.0223(16) 0.0205(16) -0.0007(12) 0.0055(12) -0.0021(12)
N7 0.0270(18) 0.0263(17) 0.0262(16) 0.0009(13) 0.0058(14) 0.0027(13)
N8 0.0297(19) 0.0373(19) 0.0180(16) -0.0027(13) 0.0091(13) -0.0066(14)
C1 0.025(2) 0.030(2) 0.035(2) 0.0092(17) 0.0026(17) -0.0045(16)
C2 0.029(2) 0.062(3) 0.056(3) 0.038(3) 0.009(2) -0.009(2)
C3 0.033(3) 0.041(3) 0.079(4) 0.031(3) 0.003(2) -0.009(2)
C4 0.0191(19) 0.054(3) 0.0200(19) 0.0052(18) 0.0001(15) -0.0070(17)
C5 0.036(2) 0.077(4) 0.023(2) 0.004(2) 0.0108(18) -0.011(2)
C6 0.041(3) 0.092(4) 0.031(3) -0.017(3) 0.017(2) -0.007(3)
C7 0.041(3) 0.058(3) 0.040(3) -0.022(2) 0.014(2) -0.002(2)
C8 0.031(2) 0.037(2) 0.031(2) -0.0060(18) 0.0102(17) -0.0043(17)
C9 0.084(4) 0.023(2) 0.082(4) 0.001(2) 0.020(3) -0.001(2)
C10 0.025(2) 0.0200(19) 0.035(2) -0.0051(16) -0.0014(16) -0.0004(15)
C11 0.043(3) 0.036(3) 0.072(3) -0.028(2) 0.011(2) 0.003(2)
C12 0.045(3) 0.043(3) 0.053(3) -0.024(2) 0.019(2) -0.003(2)
C13 0.023(2) 0.034(2) 0.0200(19) -0.0066(16) 0.0028(15) -0.0003(16)
C14 0.032(2) 0.058(3) 0.023(2) -0.0017(19) 0.0137(17) 0.0000(19)
C15 0.036(2) 0.054(3) 0.034(2) 0.017(2) 0.0107(19) -0.003(2)
C16 0.034(2) 0.035(2) 0.041(2) 0.0109(19) 0.0087(19) -0.0016(18)
C17 0.025(2) 0.028(2) 0.027(2) 0.0010(16) 0.0062(15) -0.0022(16)
C18 0.031(2) 0.0211(19) 0.0199(18) 0.0028(15) 0.0128(16) 0.0007(16)
C19 0.025(2) 0.033(2) 0.038(2) -0.0046(18) -0.0015(17) 0.0006(16)
C20 0.030(2) 0.030(2) 0.085(4) 0.017(2) 0.013(2) -0.0016(18)
C21 0.053(3) 0.066(3) 0.063(3) 0.034(3) 0.034(2) 0.014(2)
C22 0.071(4) 0.064(3) 0.066(3) 0.003(3) 0.040(3) 0.021(3)
C23 0.052(3) 0.025(2) 0.065(3) 0.001(2) 0.021(2) 0.0097(19)
C24 0.028(2) 0.036(2) 0.044(3) 0.0088(19) 0.0073(18) 0.0030(17)
C25 0.028(2) 0.061(3) 0.018(2) 0.0021(18) 0.0094(17) -0.008(2)
C26 0.027(2) 0.110(4) 0.034(3) 0.009(3) 0.0052(19) -0.004(3)
F7 0.0325(13) 0.0370(14) 0.099(2) 0.0088(14) 0.0143(13) 0.0013(10)
F8 0.0330(14) 0.088(2) 0.0675(18) -0.0243(16) 0.0111(13) -0.0019(13)
F9 0.0558(17) 0.0310(14) 0.088(2) -0.0054(13) 0.0059(14) 0.0040(12)
F10 0.0728(19) 0.0739(19) 0.0370(15) -0.0207(13) 0.0059(13) -0.0129(15)
F11 0.0710(18) 0.0389(14) 0.0502(16) -0.0128(12) 0.0212(13) -0.0251(12)
F12 0.0738(19) 0.0701(18) 0.0380(15) -0.0018(13) 0.0224(13) -0.0037(15)

loop_
_atom_site_label
_atom_site_type_symbol
_atom_site_thermal_displace_type
_atom_site_fract_x
_atom_site_fract_y
_atom_site_fract_z
_atom_site_occupancy
_atom_site_U_iso_or_equiv
_atom_site_calc_flag
_atom_site_refinement_flags
_atom_site_disorder_assembly
_atom_site_disorder_group
Fe1 Fe Uani 0.21963(3) 0.25857(4) 0.28245(3) 1.000 0.0212(2) d . . .
P1 P Uani -0.07768(6) 0.20085(13) 0.36322(7) 1.000 0.0484(4) d . . .
P2 P Uani 0.35355(5) 0.68693(10) 0.41543(7) 1.000 0.0334(3) d . . .
F1 F Uani -0.0460(4) 0.2362(11) 0.4593(3) 0.661(15) 0.086(2) d DUP A 1
N1 N Uani 0.16347(16) 0.1491(3) 0.4146(2) 1.000 0.0333(11) d . . .
F1A F Uani -0.0230(7) 0.1690(18) 0.4541(7) 0.339(15) 0.075(4) d DUP A 2
N2 N Uani 0.19942(17) 0.0018(3) 0.3393(2) 1.000 0.0384(11) d . . .
F2 F Uani -0.0046(5) 0.1778(14) 0.3402(6) 0.661(15) 0.065(3) d DUP A 1
F2A F Uani -0.0080(9) 0.147(3) 0.3169(10) 0.339(15) 0.056(4) d DUP A 2
F3 F Uani -0.1564(4) 0.2406(9) 0.3863(5) 0.661(15) 0.0524(19) d DUP A 1
N3 N Uani 0.17915(14) 0.3536(3) 0.37896(17) 1.000 0.0238(9) d . . .
F3A F Uani -0.1360(8) 0.223(2) 0.4120(11) 0.339(15) 0.067(4) d DUP A 2
N4 N Uani 0.25197(17) 0.0158(3) 0.2108(2) 1.000 0.0379(11) d . . .
F4 F Uani -0.1157(6) 0.179(2) 0.2658(4) 0.661(15) 0.046(4) d DUP A 1
F4A F Uani -0.1218(12) 0.203(5) 0.2728(9) 0.339(15) 0.040(4) d DUP A 2
F5 F Uani -0.06478(18) 0.3443(3) 0.3449(2) 1.000 0.0870(14) d . . .
N5 N Uani 0.27893(15) 0.1781(3) 0.14328(19) 1.000 0.0291(10) d . . .
F6 F Uani -0.09329(15) 0.0566(3) 0.37824(19) 1.000 0.0738(12) d . . .
N6 N Uani 0.25638(14) 0.3721(3) 0.19192(17) 1.000 0.0212(9) d . . .
N7 N Uani 0.36686(16) 0.2658(3) 0.38177(18) 1.000 0.0263(10) d . . .
N8 N Uani 0.12341(17) 0.2765(3) 0.21928(18) 1.000 0.0278(10) d . . .
C1 C Uani 0.19476(19) 0.1271(3) 0.3450(2) 1.000 0.0303(12) d . . .
C2 C Uani 0.1484(2) 0.0360(5) 0.4522(3) 1.000 0.0488(16) d . . .
C3 C Uani 0.1708(2) -0.0533(4) 0.4056(3) 1.000 0.0517(19) d . . .
C4 C Uani 0.15353(18) 0.2752(4) 0.4335(2) 1.000 0.0314(13) d . . .
C5 C Uani 0.1213(2) 0.3146(5) 0.5006(3) 1.000 0.0447(16) d . . .
C6 C Uani 0.1144(2) 0.4395(5) 0.5124(3) 1.000 0.0534(19) d . . .
C7 C Uani 0.1400(2) 0.5224(4) 0.4580(3) 1.000 0.0455(17) d . . .
C8 C Uani 0.17145(19) 0.4758(4) 0.3916(2) 1.000 0.0324(12) d . . .
C9 C Uani 0.2295(3) -0.0650(4) 0.2738(3) 1.000 0.062(2) d . . .
C10 C Uani 0.24903(18) 0.1416(3) 0.2112(2) 1.000 0.0274(11) d . . .
C11 C Uani 0.2843(2) -0.0238(4) 0.1426(3) 1.000 0.0502(17) d . . .
C12 C Uani 0.3015(2) 0.0754(4) 0.1003(3) 1.000 0.0458(17) d . . .
C13 C Uani 0.28428(18) 0.3070(3) 0.1322(2) 1.000 0.0258(11) d . . .
C14 C Uani 0.3155(2) 0.3612(4) 0.0688(2) 1.000 0.0366(14) d . . .
C15 C Uani 0.3183(2) 0.4889(4) 0.0659(3) 1.000 0.0408(14) d . . .
C16 C Uani 0.2902(2) 0.5570(4) 0.1249(3) 1.000 0.0364(12) d . . .
C17 C Uani 0.25973(18) 0.4969(3) 0.1868(2) 1.000 0.0265(12) d . . .
C18 C Uani 0.30986(19) 0.2628(3) 0.3447(2) 1.000 0.0230(11) d . . .
C19 C Uani 0.44236(19) 0.2701(3) 0.4144(3) 1.000 0.0327(12) d . . .
C20 C Uani 0.4785(2) 0.3401(4) 0.3502(3) 1.000 0.0479(16) d . . .
C21 C Uani 0.4757(3) 0.2670(5) 0.2674(3) 1.000 0.0579(17) d . . .
C22 C Uani 0.5045(3) 0.1357(5) 0.2840(3) 1.000 0.0638(19) d . . .
C23 C Uani 0.4663(2) 0.0671(4) 0.3477(3) 1.000 0.0461(16) d . . .
C24 C Uani 0.4698(2) 0.1387(4) 0.4297(3) 1.000 0.0358(14) d . . .
C25 C Uani 0.0664(2) 0.2984(4) 0.1922(2) 1.000 0.0350(14) d . . .
C26 C Uani -0.0063(2) 0.3322(5) 0.1577(3) 1.000 0.0570(18) d . . .
F7 F Uani 0.27027(12) 0.7119(2) 0.40530(18) 1.000 0.0558(9) d . . .
F8 F Uani 0.43582(12) 0.6627(3) 0.42465(17) 1.000 0.0625(10) d . . .
F9 F Uani 0.33895(13) 0.5410(2) 0.41737(18) 1.000 0.0589(10) d . . .
F10 F Uani 0.34615(14) 0.6848(3) 0.31431(15) 1.000 0.0616(10) d . . .
F11 F Uani 0.36675(13) 0.8336(2) 0.41430(15) 1.000 0.0521(9) d . . .
F12 F Uani 0.35910(14) 0.6930(3) 0.51707(15) 1.000 0.0592(10) d . . .
H2 H Uiso 0.12630 0.02550 0.50130 1.000 0.0590 c RU . .
H3 H Uiso 0.16800 -0.14030 0.41570 1.000 0.0620 c RU . .
H5 H Uiso 0.10440 0.25630 0.53770 1.000 0.0540 c RU . .
H6 H Uiso 0.09210 0.46950 0.55780 1.000 0.0640 c RU . .
H7 H Uiso 0.13610 0.60970 0.46590 1.000 0.0550 c RU . .
H8 H Uiso 0.18820 0.53290 0.35350 1.000 0.0390 c RU . .
H9A H Uiso 0.27050 -0.11440 0.30170 1.000 0.0750 c RU . .
H9B H Uiso 0.19380 -0.12400 0.24440 1.000 0.0750 c RU . .
H11 H Uiso 0.29250 -0.10800 0.12870 1.000 0.0600 c RU . .
H12 H Uiso 0.32440 0.07650 0.05130 1.000 0.0550 c RU . .
H14 H Uiso 0.33450 0.31170 0.02830 1.000 0.0440 c RU . .
H15 H Uiso 0.33970 0.52950 0.02330 1.000 0.0490 c RU . .
H16 H Uiso 0.29150 0.64540 0.12340 1.000 0.0430 c RU . .
H17 H Uiso 0.24030 0.54560 0.22740 1.000 0.0320 c RU . .
H19 H Uiso 0.45010 0.31630 0.47010 1.000 0.0390 c RU . .
H20A H Uiso 0.52840 0.35580 0.37550 1.000 0.0580 c RU . .
H20B H Uiso 0.45510 0.42170 0.33750 1.000 0.0580 c RU . .
H21A H Uiso 0.50370 0.31100 0.22940 1.000 0.0690 c RU . .
H21B H Uiso 0.42620 0.26250 0.23770 1.000 0.0690 c RU . .
H22A H Uiso 0.55560 0.13980 0.30710 1.000 0.0760 c RU . .
H22B H Uiso 0.49860 0.08900 0.22930 1.000 0.0760 c RU . .
H23A H Uiso 0.41630 0.05440 0.32180 1.000 0.0550 c RU . .
H23B H Uiso 0.48820 -0.01580 0.36020 1.000 0.0550 c RU . .
H24A H Uiso 0.51930 0.14160 0.45940 1.000 0.0430 c RU . .
H24B H Uiso 0.44150 0.09500 0.46760 1.000 0.0430 c RU . .
H26A H Uiso -0.02110 0.40170 0.19080 1.000 0.0850 c RU . .
H26B H Uiso -0.03720 0.26050 0.16150 1.000 0.0850 c RU . .
H26C H Uiso -0.00940 0.35710 0.09760 1.000 0.0850 c RU . .

loop_
_atom_type_symbol
_atom_type_description
_atom_type_scat_dispersion_real
_atom_type_scat_dispersion_imag
_atom_type_scat_source
C C 0.0033 0.0016 ' International Tables Vol C Tables 4.2.6.8 and 6.1.1.4'
H H 0.0000 0.0000 ' International Tables Vol C Tables 4.2.6.8 and 6.1.1.4'
F F 0.0171 0.0103 ' International Tables Vol C Tables 4.2.6.8 and 6.1.1.4'
Fe Fe 0.3463 0.8444 ' International Tables Vol C Tables 4.2.6.8 and 6.1.1.4'
N N 0.0061 0.0033 ' International Tables Vol C Tables 4.2.6.8 and 6.1.1.4'
P P 0.1023 0.0942 ' International Tables Vol C Tables 4.2.6.8 and 6.1.1.4'

loop_
_geom_angle_atom_site_label_1
_geom_angle_atom_site_label_2
_geom_angle_atom_site_label_3
_geom_angle
_geom_angle_publ_flag
N3 Fe1 N6 115.03(12) yes
N3 Fe1 N8 83.81(12) yes
N3 Fe1 C1 79.71(13) yes
N3 Fe1 C10 166.10(13) yes
N3 Fe1 C18 91.55(13) yes
N6 Fe1 N8 89.37(12) yes
N6 Fe1 C1 165.27(14) yes
N6 Fe1 C10 78.87(13) yes
N6 Fe1 C18 87.63(13) yes
N8 Fe1 C1 92.51(15) yes
N8 Fe1 C10 96.49(14) yes
N8 Fe1 C18 172.82(14) yes
C1 Fe1 C10 86.40(14) yes
C1 Fe1 C18 92.04(15) yes
C10 Fe1 C18 89.33(15) yes
F3 P1 F4 87.8(5) yes
F3 P1 F5 88.0(4) yes
F3 P1 F6 91.0(3) yes
F4 P1 F5 91.5(8) yes
F4 P1 F6 86.2(8) yes
F5 P1 F6 177.59(18) yes
F1A P1 F5 105.1(7) yes
F2A P1 F5 95.3(10) yes
F3A P1 F5 95.3(8) yes
F4A P1 F5 84(2) yes
F1A P1 F6 77.4(7) yes
F2A P1 F6 85.2(10) yes
F3A P1 F6 84.4(8) yes
F4A P1 F6 93.7(19) yes
F1A P1 F2A 82.8(7) yes
F1A P1 F3A 90.4(8) yes
F1A P1 F4A 167.3(18) yes
F2A P1 F3A 168.6(12) yes
F2A P1 F4A 87.6(12) yes
F3A P1 F4A 97.7(11) yes
F1 P1 F5 84.0(4) yes
F1 P1 F6 98.1(4) yes
F2 P1 F3 174.4(7) yes
F2 P1 F4 92.2(6) yes
F1 P1 F2 92.5(5) yes
F1 P1 F3 87.0(4) yes
F1 P1 F4 173.3(8) yes
F2 P1 F5 86.4(6) yes
F2 P1 F6 94.6(6) yes
F7 P2 F8 179.52(16) yes
F7 P2 F11 89.50(13) yes
F7 P2 F9 89.48(13) yes
F7 P2 F10 88.74(15) yes
F10 P2 F12 178.00(17) yes
F11 P2 F12 89.22(15) yes
F8 P2 F10 90.81(15) yes
F8 P2 F11 90.32(16) yes
F8 P2 F12 90.72(15) yes
F9 P2 F10 91.04(16) yes
F9 P2 F11 178.83(15) yes
F7 P2 F12 89.72(15) yes
F8 P2 F9 90.71(16) yes
F10 P2 F11 89.49(15) yes
F9 P2 F12 90.22(16) yes
C1 N1 C4 115.7(3) yes
C2 N1 C4 134.4(3) yes
C1 N1 C2 110.0(3) yes
C1 N2 C9 125.2(3) yes
C3 N2 C9 125.3(3) yes
C1 N2 C3 109.5(3) yes
Fe1 N3 C4 112.3(3) yes
Fe1 N3 C8 130.6(2) yes
C4 N3 C8 117.0(3) yes
C9 N4 C11 124.9(3) yes
C9 N4 C10 125.6(3) yes
C10 N4 C11 109.4(3) yes
C10 N5 C12 111.2(3) yes
C10 N5 C13 115.7(3) yes
C12 N5 C13 133.0(3) yes
C13 N6 C17 116.4(3) yes
Fe1 N6 C13 113.1(2) yes
Fe1 N6 C17 130.4(2) yes
C18 N7 C19 170.4(4) yes
Fe1 N8 C25 169.9(3) yes
Fe1 C1 N1 119.5(2) yes
Fe1 C1 N2 134.8(3) yes
N1 C1 N2 105.7(3) yes
N1 C2 C3 106.5(4) yes
N2 C3 C2 108.4(4) yes
N1 C4 N3 112.8(3) yes
N1 C4 C5 123.5(4) yes
N3 C4 C5 123.7(4) yes
C4 C5 C6 118.2(4) no
C5 C6 C7 119.7(4) no
C6 C7 C8 118.8(4) no
N3 C8 C7 122.6(3) yes
N2 C9 N4 113.2(3) yes
Fe1 C10 N5 120.0(2) yes
Fe1 C10 N4 134.7(3) yes
N4 C10 N5 105.2(3) yes
N4 C11 C12 108.9(4) yes
N5 C12 C11 105.4(4) yes
N5 C13 C14 123.9(3) yes
N5 C13 N6 112.2(3) yes
N6 C13 C14 123.9(3) yes
C13 C14 C15 118.0(3) no
C14 C15 C16 119.4(4) no
C15 C16 C17 119.7(4) no
N6 C17 C16 122.6(3) yes
Fe1 C18 N7 178.4(3) yes
N7 C19 C20 108.4(3) yes
C20 C19 C24 112.6(3) no
N7 C19 C24 109.1(3) yes
C19 C20 C21 111.4(4) no
C20 C21 C22 111.7(4) no
C21 C22 C23 111.1(4) no
C22 C23 C24 111.4(4) no
C19 C24 C23 112.0(4) no
N8 C25 C26 177.6(5) yes
N1 C2 H2 127.00 no
C3 C2 H2 127.00 no
C2 C3 H3 126.00 no
N2 C3 H3 126.00 no
C4 C5 H5 121.00 no
C6 C5 H5 121.00 no
C5 C6 H6 120.00 no
C7 C6 H6 120.00 no
C8 C7 H7 121.00 no
C6 C7 H7 121.00 no
C7 C8 H8 119.00 no
N3 C8 H8 119.00 no
N4 C9 H9A 109.00 no
N4 C9 H9B 109.00 no
N2 C9 H9B 109.00 no
N2 C9 H9A 109.00 no
H9A C9 H9B 108.00 no
N4 C11 H11 125.00 no
C12 C11 H11 126.00 no
C11 C12 H12 127.00 no
N5 C12 H12 127.00 no
C13 C14 H14 121.00 no
C15 C14 H14 121.00 no
C14 C15 H15 120.00 no
C16 C15 H15 120.00 no
C15 C16 H16 120.00 no
C17 C16 H16 120.00 no
N6 C17 H17 119.00 no
C16 C17 H17 119.00 no
C20 C19 H19 109.00 no
N7 C19 H19 109.00 no
C24 C19 H19 109.00 no
C21 C20 H20A 109.00 no
H20A C20 H20B 108.00 no
C19 C20 H20B 109.00 no
C21 C20 H20B 109.00 no
C19 C20 H20A 109.00 no
C20 C21 H21A 109.00 no
H21A C21 H21B 108.00 no
C20 C21 H21B 109.00 no
C22 C21 H21A 109.00 no
C22 C21 H21B 109.00 no
C23 C22 H22B 109.00 no
H22A C22 H22B 108.00 no
C21 C22 H22B 109.00 no
C23 C22 H22A 109.00 no
C21 C22 H22A 109.00 no
C22 C23 H23A 109.00 no
C24 C23 H23A 109.00 no
C24 C23 H23B 109.00 no
C22 C23 H23B 109.00 no
H23A C23 H23B 108.00 no
C19 C24 H24B 109.00 no
C23 C24 H24A 109.00 no
C19 C24 H24A 109.00 no
H24A C24 H24B 108.00 no
C23 C24 H24B 109.00 no
H26B C26 H26C 109.00 no
H26A C26 H26C 109.00 no
C25 C26 H26A 109.00 no
C25 C26 H26B 109.00 no
C25 C26 H26C 109.00 no
H26A C26 H26B 110.00 no

loop_
_geom_bond_atom_site_label_1
_geom_bond_atom_site_label_2
_geom_bond_distance
_geom_bond_publ_flag
Fe1 N3 2.088(3) yes
Fe1 N6 2.088(3) yes
Fe1 N8 1.960(3) yes
Fe1 C1 1.831(3) yes
Fe1 C10 1.836(3) yes
Fe1 C18 1.847(4) yes
P1 F1A 1.670(12) yes
P1 F1 1.587(6) yes
P1 F2 1.525(10) yes
P1 F3 1.666(8) yes
P1 F4 1.610(8) yes
P1 F5 1.594(4) yes
P1 F6 1.602(3) yes
P1 F4A 1.538(16) yes
P1 F2A 1.726(19) yes
P1 F3A 1.478(16) yes
P2 F11 1.595(2) yes
P2 F7 1.602(3) yes
P2 F8 1.583(3) yes
P2 F9 1.593(2) yes
P2 F10 1.581(3) yes
P2 F12 1.594(3) yes
N1 C1 1.357(5) yes
N1 C2 1.403(6) yes
N1 C4 1.406(5) yes
N2 C1 1.352(5) yes
N2 C3 1.392(5) yes
N2 C9 1.454(6) yes
N3 C8 1.339(5) yes
N3 C4 1.353(5) yes
N4 C11 1.395(5) yes
N4 C9 1.439(6) yes
N4 C10 1.352(5) yes
N5 C13 1.401(5) yes
N5 C10 1.355(4) yes
N5 C12 1.400(5) yes
N6 C17 1.345(5) yes
N6 C13 1.353(4) yes
N7 C19 1.457(5) yes
N7 C18 1.154(5) yes
N8 C25 1.132(5) yes
C2 C3 1.323(7) no
C4 C5 1.379(6) no
C5 C6 1.363(8) no
C6 C7 1.382(7) no
C7 C8 1.387(6) no
C11 C12 1.328(6) no
C13 C14 1.378(5) no
C14 C15 1.373(6) no
C15 C16 1.364(6) no
C16 C17 1.379(5) no
C19 C20 1.518(6) no
C19 C24 1.511(5) no
C20 C21 1.519(7) no
C21 C22 1.521(8) no
C22 C23 1.528(7) no
C23 C24 1.499(6) no
C25 C26 1.458(6) no
C2 H2 0.9500 no
C3 H3 0.9500 no
C5 H5 0.9500 no
C6 H6 0.9500 no
C7 H7 0.9500 no
C8 H8 0.9500 no
C9 H9A 0.9900 no
C9 H9B 0.9900 no
C11 H11 0.9500 no
C12 H12 0.9500 no
C14 H14 0.9500 no
C15 H15 0.9500 no
C16 H16 0.9500 no
C17 H17 0.9500 no
C19 H19 1.0000 no
C20 H20B 0.9900 no
C20 H20A 0.9900 no
C21 H21A 0.9900 no
C21 H21B 0.9900 no
C22 H22A 0.9900 no
C22 H22B 0.9900 no
C23 H23B 0.9900 no
C23 H23A 0.9900 no
C24 H24A 0.9900 no
C24 H24B 0.9900 no
C26 H26B 0.9800 no
C26 H26C 0.9800 no
C26 H26A 0.9800 no

loop_
_geom_torsion_atom_site_label_1
_geom_torsion_atom_site_label_2
_geom_torsion_atom_site_label_3
_geom_torsion_atom_site_label_4
_geom_torsion
_geom_torsion_publ_flag
N6 Fe1 N3 C4 177.4(2) no
N6 Fe1 N3 C8 1.6(3) no
N8 Fe1 N3 C4 91.0(2) no
N8 Fe1 N3 C8 -84.8(3) no
C1 Fe1 N3 C4 -2.7(2) no
C1 Fe1 N3 C8 -178.5(3) no
C18 Fe1 N3 C4 -94.5(2) no
C18 Fe1 N3 C8 89.7(3) no
N3 Fe1 N6 C13 177.9(2) no
N3 Fe1 N6 C17 1.8(3) no
N8 Fe1 N6 C13 -99.2(2) no
N8 Fe1 N6 C17 84.6(3) no
C10 Fe1 N6 C13 -2.5(2) no
C10 Fe1 N6 C17 -178.6(3) no
C18 Fe1 N6 C13 87.3(2) no
C18 Fe1 N6 C17 -88.8(3) no
N3 Fe1 C1 N1 1.9(3) no
N3 Fe1 C1 N2 -178.7(4) no
N8 Fe1 C1 N1 -81.4(3) no
N8 Fe1 C1 N2 98.1(4) no
C10 Fe1 C1 N1 -177.7(3) no
C10 Fe1 C1 N2 1.8(4) no
C18 Fe1 C1 N1 93.1(3) no
C18 Fe1 C1 N2 -87.4(4) no
N6 Fe1 C10 N4 177.6(4) no
N6 Fe1 C10 N5 1.7(3) no
N8 Fe1 C10 N4 -94.3(4) no
N8 Fe1 C10 N5 89.8(3) no
C1 Fe1 C10 N4 -2.2(4) no
C1 Fe1 C10 N5 -178.1(3) no
C18 Fe1 C10 N4 89.9(4) no
C18 Fe1 C10 N5 -86.0(3) no
C2 N1 C1 Fe1 179.4(3) no
C2 N1 C1 N2 -0.2(4) no
C4 N1 C1 Fe1 -0.8(4) no
C4 N1 C1 N2 179.6(3) no
C1 N1 C2 C3 0.3(4) no
C4 N1 C2 C3 -179.5(4) no
C1 N1 C4 N3 -1.6(4) no
C1 N1 C4 C5 178.6(4) no
C2 N1 C4 N3 178.1(4) no
C2 N1 C4 C5 -1.7(6) no
C3 N2 C1 Fe1 -179.5(3) no
C3 N2 C1 N1 0.1(4) no
C9 N2 C1 Fe1 0.4(6) no
C9 N2 C1 N1 179.9(4) no
C1 N2 C3 C2 0.1(5) no
C9 N2 C3 C2 -179.7(4) no
C1 N2 C9 N4 -2.7(6) no
C3 N2 C9 N4 177.1(4) no
Fe1 N3 C4 N1 2.9(3) no
Fe1 N3 C4 C5 -177.2(3) no
C8 N3 C4 N1 179.4(3) no
C8 N3 C4 C5 -0.8(5) no
Fe1 N3 C8 C7 176.8(3) no
C4 N3 C8 C7 1.1(5) no
C10 N4 C9 N2 2.3(6) no
C11 N4 C9 N2 178.1(4) no
C9 N4 C10 Fe1 0.4(6) no
C9 N4 C10 N5 176.8(4) no
C11 N4 C10 Fe1 -175.9(3) no
C11 N4 C10 N5 0.4(4) no
C9 N4 C11 C12 -176.5(4) no
C10 N4 C11 C12 -0.1(5) no
C12 N5 C10 Fe1 176.4(3) no
C12 N5 C10 N4 -0.6(4) no
C13 N5 C10 Fe1 -0.8(4) no
C13 N5 C10 N4 -177.8(3) no
C10 N5 C12 C11 0.6(4) no
C13 N5 C12 C11 177.1(4) no
C10 N5 C13 N6 -1.4(4) no
C10 N5 C13 C14 177.5(3) no
C12 N5 C13 N6 -177.8(4) no
C12 N5 C13 C14 1.1(6) no
Fe1 N6 C13 N5 2.7(3) no
Fe1 N6 C13 C14 -176.2(3) no
C17 N6 C13 N5 179.4(3) no
C17 N6 C13 C14 0.5(5) no
Fe1 N6 C17 C16 175.6(3) no
C13 N6 C17 C16 -0.5(5) no
N1 C2 C3 N2 -0.2(5) no
N1 C4 C5 C6 -179.8(4) no
N3 C4 C5 C6 0.5(6) no
C4 C5 C6 C7 -0.5(6) no
C5 C6 C7 C8 0.9(6) no
C6 C7 C8 N3 -1.2(6) no
N4 C11 C12 N5 -0.3(5) no
N5 C13 C14 C15 -178.9(3) no
N6 C13 C14 C15 -0.2(5) no
C13 C14 C15 C16 -0.3(6) no
C14 C15 C16 C17 0.3(6) no
C15 C16 C17 N6 0.1(6) no
N7 C19 C20 C21 -68.1(4) no
C24 C19 C20 C21 52.7(5) no
N7 C19 C24 C23 66.7(4) no
C20 C19 C24 C23 -53.7(5) no
C19 C20 C21 C22 -53.4(5) no
C20 C21 C22 C23 54.9(6) no
C21 C22 C23 C24 -55.4(5) no
C22 C23 C24 C19 54.6(5) no
